data_7009777
loop_
_publ_author_name
'Batten, Stuart R.'
'Harris, Alexander R.'
'Jensen, Paul'
'Murray, Keith S.'
'Ziebell, Angela'

_publ_section_title
;
 Copper(I) dicyanamide coordination polymers: ladders, sheets, layers,
 diamond-like networks and unusual interpenetration&#x200A;&#x2020;
;
_journal_issue 21
_journal_name_full 'Journal of the Chemical Society, Dalton Transactions'
_journal_page_first 3829
_journal_paper_doi 10.1039/b003527k
_journal_year 2000
_chemical_formula_sum 'C14 H10 Cu N5'
_chemical_formula_weight 311.81
_chemical_name_systematic
;
 beta - cuprous dicyanamide 1,2-bis(4-pyridyl)ethene
;
_space_group_IT_number 9
_symmetry_cell_setting monoclinic
_symmetry_space_group_name_Hall 'C -2yc'
_symmetry_space_group_name_H-M 'C 1 c 1'
_atom_sites_solution_hydrogens geom
_atom_sites_solution_primary direct
_atom_sites_solution_secondary difmap
_audit_creation_method SHELXL-97
_cell_angle_alpha 90.00
_cell_angle_beta 93.004(2)
_cell_angle_gamma 90.00
_cell_formula_units_Z 24
_cell_length_a 12.2904(3)
_cell_length_b 44.6752(13)
_cell_length_c 14.6413(3)
_cell_measurement_temperature 123(2)
_cell_volume 8028.1(3)
_computing_cell_refinement 'Siemens XSCANS'
_computing_data_collection 'Siemens XSCANS'
_computing_data_reduction 'Siemens SHELXTL'
_computing_molecular_graphics 'Siemens SHELXTL'
_computing_publication_material 'Siemens SHELXTL'
_computing_structure_refinement 'SHELXL-97 (Sheldrick, 1997)'
_computing_structure_solution 'SHELXS-97 (Sheldrick, 1990)'
_diffrn_ambient_temperature 123(2)
_diffrn_measured_fraction_theta_full 0.981
_diffrn_measured_fraction_theta_max 0.959
_diffrn_measurement_method '\w scans'
_diffrn_radiation_monochromator graphite
_diffrn_radiation_source 'fine-focus sealed tube'
_diffrn_radiation_type MoK\a
_diffrn_radiation_wavelength 0.71073
_diffrn_reflns_av_R_equivalents 0.0554
_diffrn_reflns_av_sigmaI/netI 0.0777
_diffrn_reflns_limit_h_max 17
_diffrn_reflns_limit_h_min -17
_diffrn_reflns_limit_k_max 63
_diffrn_reflns_limit_k_min -63
_diffrn_reflns_limit_l_max 20
_diffrn_reflns_limit_l_min -19
_diffrn_reflns_number 49758
_diffrn_reflns_theta_full 27.50
_diffrn_reflns_theta_max 30.45
_diffrn_reflns_theta_min 1.66
_exptl_absorpt_coefficient_mu 1.628
_exptl_absorpt_correction_type none
_exptl_crystal_colour red
_exptl_crystal_density_diffrn 1.548
_exptl_crystal_density_method 'not measured'
_exptl_crystal_description rod
_exptl_crystal_F_000 3792
_exptl_crystal_size_max 0.60
_exptl_crystal_size_mid 0.15
_exptl_crystal_size_min 0.125
_refine_diff_density_max 0.792
_refine_diff_density_min -1.072
_refine_diff_density_rms 0.133
_refine_ls_abs_structure_details 'Flack H D (1983), Acta Cryst. A39, 876-881'
_refine_ls_abs_structure_Flack 0.492(13)
_refine_ls_extinction_method none
_refine_ls_goodness_of_fit_ref 1.053
_refine_ls_hydrogen_treatment mixed
_refine_ls_matrix_type full
_refine_ls_number_parameters 1082
_refine_ls_number_reflns 22290
_refine_ls_number_restraints 2
_refine_ls_restrained_S_all 1.053
_refine_ls_R_factor_all 0.0884
_refine_ls_R_factor_gt 0.0560
_refine_ls_shift/su_max 0.001
_refine_ls_shift/su_mean 0.000
_refine_ls_structure_factor_coef Fsqd
_refine_ls_weighting_details 'calc w=1/[\s^2^(Fo^2^)+(0.0402P)^2^+27.7813P] where P=(Fo^2^+2Fc^2^)/3'
_refine_ls_weighting_scheme calc
_refine_ls_wR_factor_gt 0.1200
_refine_ls_wR_factor_ref 0.1363
_reflns_number_gt 16716
_reflns_number_total 22290
_reflns_threshold_expression >2sigma(I)
_cod_data_source_file b003527k.txt
_cod_data_source_block b-cudcabpe
_cod_depositor_comments
;
The following automatic conversions were performed:
'_symmetry_cell_setting' value 'Monoclinic' changed to 'monoclinic'
according to '/home/saulius/struct/CIF-dictionaries/cif_core.dic'
dictionary named 'cif_core.dic' version 2.4.1 from 2010-06-29.

Automatic conversion script
Id: cif_fix_enum 1527 2010-12-29 10:47:43Z saulius 
;
_cod_original_sg_symbol_H-M Cc
_cod_database_code 7009777

loop_
_symmetry_equiv_pos_as_xyz
'x, y, z'
'x, -y, z+1/2'
'x+1/2, y+1/2, z'
'x+1/2, -y+1/2, z+1/2'

loop_
_atom_site_label
_atom_site_type_symbol
_atom_site_fract_x
_atom_site_fract_y
_atom_site_fract_z
_atom_site_U_iso_or_equiv
_atom_site_adp_type
_atom_site_occupancy
_atom_site_symmetry_multiplicity
_atom_site_calc_flag
_atom_site_refinement_flags
_atom_site_disorder_assembly
_atom_site_disorder_group
Cu1 Cu 0.11257(5) -0.146559(15) -0.27975(4) 0.02489(15) Uani 1 1 d . . .
Cu2 Cu 0.14955(5) -0.307473(14) -0.01847(4) 0.02665(15) Uani 1 1 d . . .
Cu3 Cu 0.11526(5) -0.474020(15) -0.22992(4) 0.02653(15) Uani 1 1 d . . .
Cu4 Cu -0.83579(5) -0.014111(14) -0.50244(4) 0.02281(14) Uani 1 1 d . . .
Cu5 Cu -0.90110(5) -0.180659(14) -0.74769(4) 0.02632(15) Uani 1 1 d . . .
Cu6 Cu -0.83885(5) -0.353326(15) -0.55365(4) 0.02844(16) Uani 1 1 d . . .
N1 N 0.0894(5) -0.17965(12) -0.1972(3) 0.0298(11) Uani 1 1 d . . .
C1 C 0.0636(5) -0.19868(13) -0.1505(3) 0.0241(11) Uani 1 1 d . . .
N2 N 0.0273(5) -0.21894(12) -0.0962(3) 0.0316(12) Uani 1 1 d . . .
C2 C 0.0717(5) -0.24493(13) -0.0871(3) 0.0237(11) Uani 1 1 d . . .
N3 N 0.1039(5) -0.26862(12) -0.0742(3) 0.0356(12) Uani 1 1 d . . .
N4 N 0.1767(4) -0.34102(10) -0.0974(3) 0.0247(10) Uani 1 1 d . . .
C3 C 0.2001(5) -0.36214(13) -0.1386(3) 0.0210(11) Uani 1 1 d . . .
N5 N 0.2382(5) -0.38382(11) -0.1875(3) 0.0268(11) Uani 1 1 d . . .
C4 C 0.1981(5) -0.41070(14) -0.1795(3) 0.0282(12) Uani 1 1 d . . .
N6 N 0.1720(6) -0.43551(12) -0.1769(4) 0.0448(15) Uani 1 1 d . . .
N7 N -0.8480(5) 0.10874(12) -0.7127(3) 0.0324(12) Uani 1 1 d . . .
C5 C -0.8074(5) 0.08693(14) -0.6857(3) 0.0292(13) Uani 1 1 d . . .
N8 N -0.7519(5) 0.06390(14) -0.6599(4) 0.0500(18) Uani 1 1 d . . .
C6 C -0.7929(5) 0.04126(14) -0.6178(3) 0.0256(12) Uani 1 1 d . . .
N9 N -0.8170(5) 0.02022(11) -0.5783(3) 0.0260(11) Uani 1 1 d . . .
N10 N -0.8754(5) -0.05178(11) -0.5735(4) 0.0359(12) Uani 1 1 d . . .
C7 C -0.9205(5) -0.07262(12) -0.6016(3) 0.0236(12) Uani 1 1 d . . .
N11 N -0.9837(5) -0.09437(11) -0.6327(3) 0.0299(11) Uani 1 1 d . . .
C8 C -0.9438(5) -0.12004(12) -0.6596(3) 0.0207(10) Uani 1 1 d . . .
N12 N -0.9203(5) -0.14284(10) -0.6857(4) 0.0279(11) Uani 1 1 d . . .
N13 N -0.8586(5) -0.21774(12) -0.6745(3) 0.0350(12) Uani 1 1 d . . .
C9 C -0.8147(5) -0.24036(12) -0.6602(3) 0.0215(11) Uani 1 1 d . . .
N14 N -0.7546(5) -0.26364(13) -0.6466(4) 0.0409(14) Uani 1 1 d . . .
C10 C -0.7931(5) -0.29016(14) -0.6284(3) 0.0279(13) Uani 1 1 d . . .
N15 N -0.8163(5) -0.31483(12) -0.6110(3) 0.0312(12) Uani 1 1 d . . .
N16 N -0.8925(5) -0.39127(13) -0.6146(4) 0.0409(14) Uani 1 1 d . . .
C11 C -0.9248(5) -0.41564(15) -0.6101(3) 0.0302(14) Uani 1 1 d . . .
N17 N -0.9698(5) -0.44151(13) -0.5981(4) 0.0469(16) Uani 1 1 d . . .
C12 C -0.9346(5) -0.46678(14) -0.6332(3) 0.0261(12) Uani 1 1 d . . .
N18 N -0.9107(4) -0.48984(12) -0.6606(3) 0.0280(11) Uani 1 1 d . . .
N19 N -0.0421(4) -0.13791(12) -0.3454(3) 0.0241(10) Uani 1 1 d . . .
C13 C -0.1305(5) -0.13829(13) -0.2954(3) 0.0246(12) Uani 1 1 d . . .
H13A H -0.1275 -0.1502 -0.2417 0.030 Uiso 1 1 calc R . .
C14 C -0.2241(5) -0.12292(12) -0.3156(3) 0.0223(11) Uani 1 1 d . . .
H14A H -0.2825 -0.1234 -0.2757 0.027 Uiso 1 1 calc R . .
C15 C -0.2323(5) -0.10619(12) -0.3973(3) 0.0215(11) Uani 1 1 d . . .
C16 C -0.1449(5) -0.10757(12) -0.4539(4) 0.0229(11) Uani 1 1 d . . .
H16A H -0.1487 -0.0978 -0.5116 0.027 Uiso 1 1 calc R . .
C17 C -0.0530(5) -0.12320(12) -0.4253(3) 0.0211(10) Uani 1 1 d . . .
H17A H 0.0063 -0.1236 -0.4644 0.025 Uiso 1 1 calc R . .
C18 C -0.3271(5) -0.08730(12) -0.4224(4) 0.0204(11) Uani 1 1 d . . .
H18A H -0.3334 -0.0806 -0.4840 0.024 Uiso 1 1 calc R . .
C19 C -0.6704(5) -0.03911(13) -0.3629(4) 0.0268(12) Uani 1 1 d . . .
H19A H -0.7283 -0.0380 -0.3225 0.032 Uiso 1 1 calc R . .
C20 C -0.5813(5) -0.05633(12) -0.3357(3) 0.0231(11) Uani 1 1 d . . .
H20A H -0.5783 -0.0663 -0.2782 0.028 Uiso 1 1 calc R . .
C21 C -0.4966(5) -0.05886(12) -0.3934(3) 0.0206(10) Uani 1 1 d . . .
C22 C -0.5033(5) -0.04199(13) -0.4734(4) 0.0256(11) Uani 1 1 d . . .
H22A H -0.4453 -0.0422 -0.5139 0.031 Uiso 1 1 calc R . .
C23 C -0.5961(5) -0.02486(11) -0.4933(4) 0.0224(11) Uani 1 1 d . . .
H23A H -0.5988 -0.0131 -0.5473 0.027 Uiso 1 1 calc R . .
C24 C -0.4043(5) -0.07862(12) -0.3691(4) 0.0240(12) Uani 1 1 d . . .
H24A H -0.3996 -0.0860 -0.3081 0.029 Uiso 1 1 calc R . .
N20 N -0.6819(4) -0.02405(10) -0.4405(3) 0.0247(10) Uani 1 1 d . . .
N21 N -0.0354(4) -0.46232(11) -0.2961(3) 0.0322(11) Uani 1 1 d . . .
C25 C -0.1240(6) -0.45743(16) -0.2469(4) 0.0408(16) Uani 1 1 d . . .
H25A H -0.1199 -0.4627 -0.1839 0.049 Uiso 1 1 calc R . .
C26 C -0.2188(6) -0.44535(17) -0.2830(4) 0.0396(16) Uani 1 1 d . . .
H26A H -0.2797 -0.4434 -0.2461 0.048 Uiso 1 1 calc R . .
C27 C -0.2266(5) -0.43585(12) -0.3734(3) 0.0232(11) Uani 1 1 d . . .
C28 C -0.1365(5) -0.44170(12) -0.4254(4) 0.0230(11) Uani 1 1 d . . .
H28A H -0.1388 -0.4366 -0.4885 0.028 Uiso 1 1 calc R . .
C29 C -0.0451(5) -0.45471(12) -0.3854(4) 0.0273(12) Uani 1 1 d . . .
H29A H 0.0146 -0.4586 -0.4224 0.033 Uiso 1 1 calc R . .
C30 C -0.3215(5) -0.42073(12) -0.4153(3) 0.0215(11) Uani 1 1 d . . .
H30A H -0.3194 -0.4161 -0.4786 0.026 Uiso 1 1 calc R . .
C31 C -0.6823(5) -0.37513(12) -0.4022(3) 0.0200(10) Uani 1 1 d . . .
H31A H -0.7413 -0.3710 -0.3647 0.024 Uiso 1 1 calc R . .
C32 C -0.5924(5) -0.38967(12) -0.3636(3) 0.0217(11) Uani 1 1 d . . .
H32A H -0.5906 -0.3951 -0.3009 0.026 Uiso 1 1 calc R . .
C33 C -0.5055(5) -0.39639(12) -0.4148(3) 0.0212(11) Uani 1 1 d . . .
C34 C -0.5133(6) -0.38778(18) -0.5072(4) 0.0440(19) Uani 1 1 d . . .
H34A H -0.4568 -0.3923 -0.5469 0.053 Uiso 1 1 calc R . .
C35 C -0.6064(6) -0.3725(2) -0.5387(5) 0.073(3) Uani 1 1 d . . .
H35A H -0.6099 -0.3657 -0.6003 0.087 Uiso 1 1 calc R . .
C36 C -0.4103(5) -0.41277(12) -0.3745(3) 0.0224(11) Uani 1 1 d . . .
H36A H -0.4133 -0.4182 -0.3119 0.027 Uiso 1 1 calc R . .
N22 N -0.6908(4) -0.36667(13) -0.4883(3) 0.0372(13) Uani 1 1 d . . .
N23 N 0.3023(4) -0.30004(11) 0.0528(3) 0.0304(11) Uani 1 1 d . . .
C37 C 0.3121(5) -0.28871(13) 0.1363(4) 0.0255(11) Uani 1 1 d . . .
H37A H 0.2514 -0.2900 0.1737 0.031 Uiso 1 1 calc R . .
C38 C 0.4069(5) -0.27497(12) 0.1723(3) 0.0210(11) Uani 1 1 d . . .
H38A H 0.4100 -0.2675 0.2331 0.025 Uiso 1 1 calc R . .
C39 C 0.4968(5) -0.27227(13) 0.1190(3) 0.0230(11) Uani 1 1 d . . .
C40 C 0.4877(5) -0.28530(17) 0.0336(4) 0.0384(16) Uani 1 1 d . . .
H40A H 0.5476 -0.2847 -0.0048 0.046 Uiso 1 1 calc R . .
C41 C 0.3908(5) -0.29949(18) 0.0031(5) 0.0447(17) Uani 1 1 d . . .
H41A H 0.3878 -0.3091 -0.0550 0.054 Uiso 1 1 calc R . .
C42 C 0.5920(6) -0.25534(13) 0.1543(3) 0.0257(12) Uani 1 1 d . . .
H42A H 0.5959 -0.2503 0.2175 0.031 Uiso 1 1 calc R . .
C43 C 0.8615(6) -0.19530(18) 0.2424(4) 0.0462(19) Uani 1 1 d . . .
H43A H 0.8630 -0.1849 0.2990 0.055 Uiso 1 1 calc R . .
C44 C 0.7714(6) -0.21231(17) 0.2172(4) 0.0394(16) Uani 1 1 d . . .
H44A H 0.7127 -0.2134 0.2567 0.047 Uiso 1 1 calc R . .
C45 C 0.7649(5) -0.22784(13) 0.1357(3) 0.0232(11) Uani 1 1 d . . .
C46 C 0.8509(5) -0.22283(13) 0.0794(3) 0.0241(12) Uani 1 1 d . . .
H46A H 0.8484 -0.2312 0.0197 0.029 Uiso 1 1 calc R . .
C47 C 0.9389(5) -0.20597(13) 0.1088(4) 0.0261(12) Uani 1 1 d . . .
H47A H 0.9967 -0.2036 0.0689 0.031 Uiso 1 1 calc R . .
C48 C 0.6738(5) -0.24646(13) 0.1041(3) 0.0225(12) Uani 1 1 d . . .
H48A H 0.6722 -0.2529 0.0422 0.027 Uiso 1 1 calc R . .
N24 N 0.9478(4) -0.19286(12) 0.1896(3) 0.0309(11) Uani 1 1 d . . .
N25 N 0.0503(4) -0.31283(11) 0.0881(3) 0.0238(10) Uani 1 1 d . . .
C49 C 0.0164(6) -0.28897(14) 0.1344(4) 0.0306(14) Uani 1 1 d . . .
H49A H 0.0307 -0.2696 0.1110 0.037 Uiso 1 1 calc R . .
C50 C -0.0376(6) -0.29106(15) 0.2134(4) 0.0354(14) Uani 1 1 d . . .
H50A H -0.0611 -0.2735 0.2434 0.042 Uiso 1 1 calc R . .
C51 C -0.0580(5) -0.32008(14) 0.2501(4) 0.0282(12) Uani 1 1 d . . .
C52 C -0.0237(5) -0.34450(14) 0.2002(4) 0.0276(11) Uani 1 1 d . . .
H52A H -0.0367 -0.3643 0.2210 0.033 Uiso 1 1 calc R . .
C53 C 0.0294(5) -0.34009(12) 0.1205(4) 0.0266(12) Uani 1 1 d . . .
H53A H 0.0518 -0.3571 0.0873 0.032 Uiso 1 1 calc R . .
C54 C -0.1124(5) -0.32510(13) 0.3361(4) 0.0305(12) Uani 1 1 d . . .
H54A H -0.1278 -0.3452 0.3523 0.037 Uiso 1 1 calc R . .
C55 C -0.2676(5) -0.28961(13) 0.6149(4) 0.0243(12) Uani 1 1 d . . .
H55A H -0.2805 -0.2725 0.6512 0.029 Uiso 1 1 calc R . .
C56 C -0.2169(5) -0.28554(13) 0.5345(4) 0.0256(12) Uani 1 1 d . . .
H56A H -0.1950 -0.2660 0.5176 0.031 Uiso 1 1 calc R . .
C57 C -0.1974(5) -0.30931(13) 0.4782(4) 0.0264(12) Uani 1 1 d . . .
C58 C -0.2301(5) -0.33726(15) 0.5071(4) 0.0356(14) Uani 1 1 d . . .
H58A H -0.2185 -0.3545 0.4710 0.043 Uiso 1 1 calc R . .
C59 C -0.2797(5) -0.33963(13) 0.5887(5) 0.0353(14) Uani 1 1 d . . .
H59A H -0.3014 -0.3590 0.6069 0.042 Uiso 1 1 calc R . .
C60 C -0.1413(5) -0.30386(14) 0.3919(4) 0.0328(13) Uani 1 1 d . . .
H60A H -0.1253 -0.2837 0.3764 0.039 Uiso 1 1 calc R . .
N26 N -0.3001(4) -0.31643(10) 0.6455(3) 0.0223(10) Uani 1 1 d . . .
N27 N -0.9357(4) -0.01780(10) -0.3957(3) 0.0202(10) Uani 1 1 d . . .
C61 C -0.9589(5) 0.00596(12) -0.3417(4) 0.0252(12) Uani 1 1 d . . .
H61A H -0.9376 0.0254 -0.3604 0.030 Uiso 1 1 calc R . .
C62 C -1.0114(5) 0.00329(13) -0.2616(4) 0.0272(12) Uani 1 1 d . . .
H62A H -1.0250 0.0206 -0.2263 0.033 Uiso 1 1 calc R . .
C63 C -1.0448(5) -0.02457(14) -0.2323(4) 0.0245(12) Uani 1 1 d . . .
C64 C -1.0213(5) -0.04910(13) -0.2885(4) 0.0281(12) Uani 1 1 d . . .
H64A H -1.0435 -0.0687 -0.2724 0.034 Uiso 1 1 calc R . .
C65 C -0.9664(5) -0.04464(12) -0.3663(4) 0.0257(12) Uani 1 1 d . . .
H65A H -0.9491 -0.0617 -0.4015 0.031 Uiso 1 1 calc R . .
C66 C -1.0989(6) -0.02963(15) -0.1472(4) 0.0311(14) Uani 1 1 d . . .
H66A H -1.1130 -0.0498 -0.1310 0.037 Uiso 1 1 calc R . .
C67 C -1.2669(5) 0.00704(12) 0.1279(4) 0.0234(11) Uani 1 1 d . . .
H67A H -1.2884 0.0241 0.1612 0.028 Uiso 1 1 calc R . .
C68 C -1.2167(5) 0.01114(13) 0.0477(4) 0.0266(12) Uani 1 1 d . . .
H68A H -1.2035 0.0309 0.0270 0.032 Uiso 1 1 calc R . .
C69 C -1.1843(5) -0.01328(12) -0.0044(4) 0.0222(11) Uani 1 1 d . . .
C70 C -1.2044(5) -0.04155(13) 0.0307(4) 0.0229(11) Uani 1 1 d . . .
H70A H -1.1835 -0.0590 -0.0010 0.027 Uiso 1 1 calc R . .
C71 C -1.2545(5) -0.04381(12) 0.1115(4) 0.0251(12) Uani 1 1 d . . .
H71A H -1.2675 -0.0633 0.1347 0.030 Uiso 1 1 calc R . .
C72 C -1.1301(5) -0.00830(14) -0.0902(4) 0.0287(12) Uani 1 1 d . . .
H72A H -1.1161 0.0119 -0.1067 0.034 Uiso 1 1 calc R . .
N28 N -1.2868(4) -0.02003(10) 0.1606(3) 0.0196(9) Uani 1 1 d . . .
N29 N -0.9378(4) -0.35097(10) -0.4445(3) 0.0227(10) Uani 1 1 d . . .
C73 C -0.9569(5) -0.32452(13) -0.4024(4) 0.0279(12) Uani 1 1 d . . .
H73A H -0.9347 -0.3067 -0.4316 0.034 Uiso 1 1 calc R . .
C74 C -1.0056(5) -0.32178(14) -0.3212(4) 0.0341(14) Uani 1 1 d . . .
H74A H -1.0161 -0.3025 -0.2957 0.041 Uiso 1 1 calc R . .
C75 C -1.0392(5) -0.34674(15) -0.2765(4) 0.0301(13) Uani 1 1 d . . .
C76 C -1.0196(6) -0.37439(15) -0.3186(4) 0.0331(14) Uani 1 1 d . . .
H76A H -1.0406 -0.3925 -0.2902 0.040 Uiso 1 1 calc R . .
C77 C -0.9703(5) -0.37543(13) -0.4006(4) 0.0260(12) Uani 1 1 d . . .
H77A H -0.9586 -0.3944 -0.4275 0.031 Uiso 1 1 calc R . .
C78 C -1.0921(5) -0.34264(15) -0.1898(4) 0.0331(13) Uani 1 1 d . . .
H78A H -1.1030 -0.3226 -0.1704 0.040 Uiso 1 1 calc R . .
C79 C -1.2617(5) -0.33065(13) 0.0653(4) 0.0273(12) Uani 1 1 d . . .
H79A H -1.2804 -0.3115 0.0878 0.033 Uiso 1 1 calc R . .
C80 C -1.2092(5) -0.33221(16) -0.0170(4) 0.0369(15) Uani 1 1 d . . .
H80A H -1.1935 -0.3145 -0.0500 0.044 Uiso 1 1 calc R . .
C81 C -1.1802(5) -0.36053(14) -0.0498(4) 0.0294(12) Uani 1 1 d . . .
C82 C -1.2038(5) -0.38486(14) 0.0018(4) 0.0331(14) Uani 1 1 d . . .
H82A H -1.1844 -0.4043 -0.0176 0.040 Uiso 1 1 calc R . .
C83 C -1.2552(6) -0.38114(14) 0.0813(4) 0.0286(13) Uani 1 1 d . . .
H83A H -1.2696 -0.3985 0.1161 0.034 Uiso 1 1 calc R . .
C84 C -1.1256(5) -0.36382(15) -0.1367(4) 0.0323(13) Uani 1 1 d . . .
H84A H -1.1135 -0.3838 -0.1563 0.039 Uiso 1 1 calc R . .
N30 N -1.2868(5) -0.35461(11) 0.1137(4) 0.0276(11) Uani 1 1 d . . .

loop_
_atom_site_aniso_label
_atom_site_aniso_U_11
_atom_site_aniso_U_22
_atom_site_aniso_U_33
_atom_site_aniso_U_23
_atom_site_aniso_U_13
_atom_site_aniso_U_12
Cu1 0.0250(3) 0.0265(3) 0.0236(3) 0.0076(3) 0.0054(2) 0.0031(3)
Cu2 0.0285(4) 0.0183(3) 0.0334(3) -0.0065(3) 0.0039(3) -0.0003(3)
Cu3 0.0263(4) 0.0194(3) 0.0339(4) -0.0050(3) 0.0013(3) 0.0020(3)
Cu4 0.0228(3) 0.0166(3) 0.0287(3) -0.0023(2) -0.0026(2) 0.0008(2)
Cu5 0.0238(3) 0.0187(3) 0.0364(4) -0.0121(3) 0.0020(3) 0.0010(2)
Cu6 0.0275(4) 0.0323(4) 0.0262(3) 0.0110(3) 0.0079(3) 0.0070(3)
N1 0.026(3) 0.037(3) 0.026(2) 0.009(2) -0.0010(19) 0.002(2)
C1 0.029(3) 0.026(3) 0.017(2) 0.002(2) -0.003(2) 0.002(2)
N2 0.039(3) 0.033(3) 0.024(2) 0.0105(19) 0.011(2) 0.007(2)
C2 0.030(3) 0.029(3) 0.013(2) 0.0039(19) 0.009(2) -0.007(2)
N3 0.045(3) 0.026(3) 0.036(3) 0.008(2) 0.008(2) 0.007(2)
N4 0.029(3) 0.017(2) 0.028(2) -0.0031(18) 0.0020(19) -0.0003(19)
C3 0.018(3) 0.024(3) 0.021(2) -0.004(2) 0.0008(19) 0.000(2)
N5 0.040(3) 0.024(2) 0.019(2) -0.0015(17) 0.0158(19) 0.001(2)
C4 0.034(3) 0.034(3) 0.016(2) -0.012(2) 0.001(2) -0.002(2)
N6 0.054(4) 0.025(3) 0.055(3) -0.023(2) 0.007(3) -0.004(2)
N7 0.040(3) 0.033(3) 0.026(2) 0.0039(19) 0.009(2) -0.002(2)
C5 0.030(3) 0.043(3) 0.015(2) 0.004(2) 0.005(2) 0.002(2)
N8 0.029(3) 0.069(4) 0.054(3) 0.043(3) 0.018(3) 0.016(3)
C6 0.026(3) 0.039(3) 0.011(2) 0.002(2) 0.0020(19) 0.010(2)
N9 0.027(3) 0.030(3) 0.021(2) -0.0052(19) -0.0012(19) 0.001(2)
N10 0.043(3) 0.019(2) 0.046(3) -0.021(2) 0.003(2) -0.001(2)
C7 0.034(3) 0.025(3) 0.013(2) -0.0027(18) 0.010(2) 0.010(2)
N11 0.028(3) 0.021(2) 0.040(3) -0.0159(19) 0.002(2) 0.0032(19)
C8 0.024(3) 0.019(2) 0.019(2) -0.0025(18) -0.0001(19) -0.004(2)
N12 0.029(3) 0.020(2) 0.033(3) -0.0060(18) -0.006(2) 0.0003(19)
N13 0.039(3) 0.027(3) 0.040(3) -0.005(2) 0.008(2) 0.003(2)
C9 0.026(3) 0.030(3) 0.0095(19) 0.0027(18) 0.0031(18) 0.001(2)
N14 0.030(3) 0.040(3) 0.054(3) 0.031(3) 0.015(2) 0.007(2)
C10 0.022(3) 0.041(3) 0.021(2) 0.016(2) 0.003(2) 0.008(2)
N15 0.034(3) 0.033(3) 0.027(2) 0.015(2) 0.003(2) -0.001(2)
N16 0.050(4) 0.043(3) 0.030(3) -0.008(2) 0.007(2) 0.011(3)
C11 0.035(3) 0.043(4) 0.013(2) -0.012(2) 0.003(2) 0.014(3)
N17 0.039(3) 0.052(4) 0.052(3) -0.030(3) 0.020(3) -0.011(3)
C12 0.023(3) 0.039(3) 0.016(2) -0.002(2) 0.007(2) -0.001(2)
N18 0.025(3) 0.033(3) 0.026(2) 0.002(2) 0.0005(19) -0.003(2)
N19 0.027(3) 0.036(2) 0.0095(18) 0.0006(17) -0.0014(17) 0.006(2)
C13 0.029(3) 0.031(3) 0.014(2) 0.006(2) 0.007(2) 0.000(2)
C14 0.022(3) 0.026(3) 0.020(2) 0.0010(19) 0.008(2) 0.001(2)
C15 0.024(3) 0.019(2) 0.021(2) -0.0024(19) 0.001(2) 0.000(2)
C16 0.022(3) 0.022(3) 0.024(2) 0.0019(19) -0.001(2) 0.001(2)
C17 0.023(3) 0.025(3) 0.016(2) 0.0010(19) 0.0049(19) 0.002(2)
C18 0.016(3) 0.016(2) 0.029(2) 0.0050(18) -0.004(2) -0.0044(19)
C19 0.028(3) 0.027(3) 0.025(3) 0.005(2) 0.000(2) 0.005(2)
C20 0.026(3) 0.025(3) 0.018(2) 0.0047(19) 0.000(2) -0.001(2)
C21 0.017(3) 0.021(2) 0.023(2) 0.0003(19) -0.0025(19) -0.0012(19)
C22 0.018(3) 0.025(3) 0.033(3) -0.001(2) 0.001(2) -0.002(2)
C23 0.024(3) 0.015(2) 0.028(3) 0.0015(18) -0.004(2) -0.0025(19)
C24 0.025(3) 0.023(3) 0.024(2) 0.004(2) -0.002(2) 0.002(2)
N20 0.024(3) 0.019(2) 0.031(2) -0.0031(17) -0.0013(19) 0.0015(17)
N21 0.028(3) 0.030(3) 0.038(3) 0.010(2) 0.003(2) 0.004(2)
C25 0.037(4) 0.054(4) 0.031(3) 0.025(3) 0.006(3) 0.008(3)
C26 0.023(3) 0.063(4) 0.033(3) 0.023(3) 0.005(2) 0.007(3)
C27 0.026(3) 0.017(2) 0.026(3) 0.0019(19) 0.000(2) -0.002(2)
C28 0.020(3) 0.022(2) 0.027(2) -0.0026(19) -0.003(2) 0.000(2)
C29 0.026(3) 0.023(3) 0.034(3) -0.003(2) 0.008(2) 0.001(2)
C30 0.022(3) 0.021(2) 0.022(2) -0.0015(19) -0.001(2) -0.001(2)
C31 0.020(3) 0.023(2) 0.017(2) 0.0020(18) 0.0048(19) 0.0021(19)
C32 0.028(3) 0.020(2) 0.018(2) -0.0062(18) 0.009(2) -0.001(2)
C33 0.020(3) 0.023(3) 0.021(2) -0.0012(19) 0.001(2) 0.004(2)
C34 0.031(4) 0.078(5) 0.024(3) 0.012(3) 0.015(3) 0.027(3)
C35 0.035(4) 0.153(9) 0.032(3) 0.055(5) 0.019(3) 0.039(5)
C36 0.025(3) 0.022(3) 0.020(2) -0.0008(19) 0.000(2) -0.001(2)
N22 0.026(3) 0.061(4) 0.026(2) 0.021(2) 0.009(2) 0.013(2)
N23 0.018(2) 0.031(3) 0.042(3) -0.013(2) 0.004(2) -0.0044(19)
C37 0.024(3) 0.027(3) 0.026(2) 0.004(2) 0.001(2) 0.001(2)
C38 0.024(3) 0.024(3) 0.014(2) -0.0007(18) 0.0004(19) 0.003(2)
C39 0.020(3) 0.025(3) 0.024(2) 0.0052(19) -0.004(2) 0.005(2)
C40 0.022(3) 0.059(4) 0.035(3) -0.019(3) 0.008(2) -0.001(3)
C41 0.025(3) 0.067(5) 0.042(4) -0.021(3) 0.002(3) -0.003(3)
C42 0.028(3) 0.030(3) 0.019(2) 0.003(2) 0.006(2) 0.001(2)
C43 0.025(3) 0.083(5) 0.031(3) -0.029(3) 0.004(2) -0.002(3)
C44 0.025(3) 0.070(5) 0.024(3) -0.016(3) 0.005(2) -0.002(3)
C45 0.022(3) 0.031(3) 0.016(2) -0.0021(19) -0.0005(19) 0.004(2)
C46 0.025(3) 0.030(3) 0.017(2) -0.0071(19) -0.002(2) 0.001(2)
C47 0.021(3) 0.028(3) 0.029(3) -0.004(2) 0.000(2) 0.001(2)
C48 0.027(3) 0.024(3) 0.017(2) -0.0015(19) 0.001(2) 0.003(2)
N24 0.019(2) 0.042(3) 0.031(2) -0.019(2) 0.0033(19) -0.0039(19)
N25 0.024(3) 0.020(2) 0.027(2) 0.0052(18) 0.0033(19) 0.0040(18)
C49 0.036(4) 0.025(3) 0.032(3) 0.004(2) 0.009(3) 0.004(2)
C50 0.037(4) 0.037(3) 0.033(3) 0.003(3) 0.012(3) 0.009(3)
C51 0.017(3) 0.044(4) 0.023(3) 0.008(2) -0.002(2) -0.005(2)
C52 0.024(3) 0.030(3) 0.029(3) 0.011(2) 0.002(2) 0.003(2)
C53 0.024(3) 0.022(3) 0.033(3) 0.010(2) -0.001(2) 0.000(2)
C54 0.031(3) 0.030(3) 0.031(3) 0.003(2) 0.003(2) 0.000(2)
C55 0.030(3) 0.022(3) 0.021(2) 0.004(2) 0.001(2) -0.001(2)
C56 0.028(3) 0.026(3) 0.024(3) 0.003(2) 0.006(2) -0.002(2)
C57 0.016(3) 0.033(3) 0.030(3) 0.000(2) 0.000(2) -0.001(2)
C58 0.035(3) 0.037(3) 0.036(3) -0.011(3) 0.011(3) -0.005(3)
C59 0.030(3) 0.019(3) 0.057(4) -0.004(3) 0.002(3) -0.005(2)
C60 0.028(3) 0.023(3) 0.047(4) 0.000(2) -0.001(2) -0.003(2)
N26 0.019(3) 0.017(2) 0.031(2) 0.0010(17) 0.0018(19) -0.0018(16)
N27 0.021(3) 0.016(2) 0.023(2) 0.0033(16) -0.0028(18) 0.0007(17)
C61 0.032(3) 0.016(2) 0.028(3) -0.002(2) 0.000(2) -0.003(2)
C62 0.034(3) 0.018(3) 0.030(3) -0.003(2) 0.004(2) 0.000(2)
C63 0.022(3) 0.031(3) 0.020(2) 0.003(2) -0.002(2) -0.005(2)
C64 0.027(3) 0.020(3) 0.038(3) 0.000(2) 0.006(2) -0.002(2)
C65 0.022(3) 0.015(2) 0.040(3) -0.003(2) 0.001(2) 0.000(2)
C66 0.031(4) 0.035(3) 0.027(3) 0.004(2) 0.000(2) 0.001(3)
C67 0.019(3) 0.018(2) 0.033(3) 0.004(2) -0.001(2) 0.002(2)
C68 0.027(3) 0.016(2) 0.036(3) 0.005(2) -0.006(2) -0.003(2)
C69 0.023(3) 0.018(2) 0.026(3) 0.0024(19) -0.002(2) 0.002(2)
C70 0.022(3) 0.023(3) 0.024(2) 0.006(2) -0.001(2) 0.003(2)
C71 0.027(3) 0.017(2) 0.031(3) 0.007(2) 0.002(2) 0.000(2)
C72 0.028(3) 0.024(3) 0.033(3) 0.001(2) -0.001(2) 0.000(2)
N28 0.014(2) 0.022(2) 0.023(2) 0.0036(16) 0.0005(17) -0.0024(17)
N29 0.023(3) 0.016(2) 0.030(2) 0.0002(16) 0.007(2) -0.0011(16)
C73 0.028(3) 0.021(3) 0.035(3) -0.007(2) 0.005(2) 0.001(2)
C74 0.027(3) 0.032(3) 0.044(3) -0.011(3) 0.007(3) -0.001(2)
C75 0.021(3) 0.046(4) 0.023(3) -0.002(2) 0.001(2) 0.002(3)
C76 0.039(4) 0.028(3) 0.032(3) 0.007(2) 0.006(3) -0.006(3)
C77 0.028(3) 0.018(3) 0.033(3) 0.003(2) 0.011(2) -0.003(2)
C78 0.029(3) 0.035(3) 0.036(3) -0.002(3) 0.010(2) 0.001(2)
C79 0.022(3) 0.026(3) 0.034(3) 0.005(2) 0.003(2) 0.005(2)
C80 0.028(3) 0.049(4) 0.032(3) 0.020(3) -0.006(2) -0.003(3)
C81 0.023(3) 0.032(3) 0.033(3) -0.006(2) -0.004(2) -0.001(2)
C82 0.027(3) 0.033(3) 0.040(3) -0.008(2) 0.001(3) 0.003(2)
C83 0.023(3) 0.027(3) 0.036(3) -0.006(2) 0.008(2) 0.001(2)
C84 0.031(3) 0.029(3) 0.037(3) -0.006(2) 0.005(2) 0.004(2)
N30 0.020(3) 0.031(3) 0.032(3) 0.001(2) 0.005(2) -0.0008(19)

loop_
_atom_type_symbol
_atom_type_description
_atom_type_scat_dispersion_real
_atom_type_scat_dispersion_imag
_atom_type_scat_source
C C 0.0033 0.0016 'International Tables Vol C Tables 4.2.6.8 and 6.1.1.4'
H H 0.0000 0.0000 'International Tables Vol C Tables 4.2.6.8 and 6.1.1.4'
N N 0.0061 0.0033 'International Tables Vol C Tables 4.2.6.8 and 6.1.1.4'
Cu Cu 0.3201 1.2651 'International Tables Vol C Tables 4.2.6.8 and 6.1.1.4'

loop_
_geom_angle_atom_site_label_1
_geom_angle_atom_site_label_2
_geom_angle_atom_site_label_3
_geom_angle
_geom_angle_site_symmetry_1
_geom_angle_site_symmetry_3
_geom_angle_publ_flag
N1 Cu1 N7 112.2(2) . 2_655 ?
N1 Cu1 N30 127.6(2) . 4_644 ?
N7 Cu1 N30 102.3(2) 2_655 4_644 ?
N1 Cu1 N19 105.3(2) . . ?
N7 Cu1 N19 104.9(2) 2_655 . ?
N30 Cu1 N19 102.4(2) 4_644 . ?
N4 Cu2 N3 119.1(2) . . ?
N4 Cu2 N25 119.6(2) . . ?
N3 Cu2 N25 104.4(2) . . ?
N4 Cu2 N23 103.8(2) . . ?
N3 Cu2 N23 106.7(2) . . ?
N25 Cu2 N23 101.0(2) . . ?
N18 Cu3 N6 125.2(2) 2_645 . ?
N18 Cu3 N28 114.56(19) 2_645 4_644 ?
N6 Cu3 N28 101.9(2) . 4_644 ?
N18 Cu3 N21 106.4(2) 2_645 . ?
N6 Cu3 N21 104.2(2) . . ?
N28 Cu3 N21 102.02(19) 4_644 . ?
N9 Cu4 N10 113.6(2) . . ?
N9 Cu4 N27 127.1(2) . . ?
N10 Cu4 N27 100.8(2) . . ?
N9 Cu4 N20 106.7(2) . . ?
N10 Cu4 N20 103.5(2) . . ?
N27 Cu4 N20 102.48(19) . . ?
N12 Cu5 N13 120.0(2) . . ?
N12 Cu5 N26 120.4(2) . 4_443 ?
N13 Cu5 N26 101.6(2) . 4_443 ?
N12 Cu5 N24 107.7(2) . 1_354 ?
N13 Cu5 N24 102.5(2) . 1_354 ?
N26 Cu5 N24 101.94(19) 4_443 1_354 ?
N15 Cu6 N16 127.3(2) . . ?
N15 Cu6 N29 113.2(2) . . ?
N16 Cu6 N29 101.2(2) . . ?
N15 Cu6 N22 108.0(2) . . ?
N16 Cu6 N22 102.7(2) . . ?
N29 Cu6 N22 101.2(2) . . ?
C1 N1 Cu1 172.4(5) . . ?
N1 C1 N2 175.3(7) . . ?
C2 N2 C1 122.4(5) . . ?
N3 C2 N2 174.0(6) . . ?
C2 N3 Cu2 164.9(5) . . ?
C3 N4 Cu2 173.6(5) . . ?
N4 C3 N5 172.2(7) . . ?
C4 N5 C3 119.0(5) . . ?
N6 C4 N5 172.9(7) . . ?
C4 N6 Cu3 154.9(5) . . ?
C5 N7 Cu1 165.8(5) . 2_454 ?
N7 C5 N8 173.1(7) . . ?
C5 N8 C6 123.4(6) . . ?
N9 C6 N8 172.1(7) . . ?
C6 N9 Cu4 171.1(5) . . ?
C7 N10 Cu4 163.0(5) . . ?
N10 C7 N11 172.5(6) . . ?
C7 N11 C8 121.8(5) . . ?
N12 C8 N11 172.8(7) . . ?
C8 N12 Cu5 169.5(5) . . ?
C9 N13 Cu5 155.9(5) . . ?
N13 C9 N14 172.6(7) . . ?
C9 N14 C10 123.7(6) . . ?
N15 C10 N14 172.9(7) . . ?
C10 N15 Cu6 166.2(5) . . ?
C11 N16 Cu6 150.5(5) . . ?
N16 C11 N17 172.7(6) . . ?
C11 N17 C12 123.9(5) . . ?
N18 C12 N17 174.6(7) . . ?
C12 N18 Cu3 168.4(5) . 2_444 ?
C13 N19 C17 115.8(5) . . ?
C13 N19 Cu1 118.9(3) . . ?
C17 N19 Cu1 122.0(4) . . ?
N19 C13 C14 125.1(5) . . ?
C13 C14 C15 118.4(5) . . ?
C16 C15 C14 117.3(5) . . ?
C16 C15 C18 120.2(5) . . ?
C14 C15 C18 122.5(5) . . ?
C17 C16 C15 119.2(5) . . ?
N19 C17 C16 123.9(5) . . ?
C24 C18 C15 127.3(4) . . ?
N20 C19 C20 125.4(6) . . ?
C21 C20 C19 118.8(5) . . ?
C20 C21 C22 117.3(5) . . ?
C20 C21 C24 120.0(5) . . ?
C22 C21 C24 122.7(5) . . ?
C23 C22 C21 119.0(5) . . ?
N20 C23 C22 123.8(5) . . ?
C18 C24 C21 127.2(4) . . ?
C19 N20 C23 115.5(5) . . ?
C19 N20 Cu4 122.1(4) . . ?
C23 N20 Cu4 118.3(4) . . ?
C29 N21 C25 116.2(5) . . ?
C29 N21 Cu3 122.5(4) . . ?
C25 N21 Cu3 120.4(4) . . ?
N21 C25 C26 123.4(5) . . ?
C25 C26 C27 120.4(6) . . ?
C26 C27 C28 116.3(6) . . ?
C26 C27 C30 123.9(6) . . ?
C28 C27 C30 119.8(5) . . ?
C29 C28 C27 120.1(5) . . ?
N21 C29 C28 123.4(5) . . ?
C36 C30 C27 126.6(5) . . ?
N22 C31 C32 123.3(5) . . ?
C33 C32 C31 120.8(5) . . ?
C32 C33 C34 116.8(5) . . ?
C32 C33 C36 121.0(5) . . ?
C34 C33 C36 122.2(5) . . ?
C35 C34 C33 117.8(6) . . ?
N22 C35 C34 124.3(5) . . ?
C30 C36 C33 127.5(4) . . ?
C31 N22 C35 116.8(5) . . ?
C31 N22 Cu6 122.8(4) . . ?
C35 N22 Cu6 119.0(4) . . ?
C37 N23 C41 117.2(5) . . ?
C37 N23 Cu2 123.3(4) . . ?
C41 N23 Cu2 117.2(4) . . ?
N23 C37 C38 123.4(5) . . ?
C39 C38 C37 119.9(5) . . ?
C40 C39 C38 116.3(6) . . ?
C40 C39 C42 124.3(5) . . ?
C38 C39 C42 119.3(5) . . ?
C39 C40 C41 120.5(6) . . ?
N23 C41 C40 122.4(6) . . ?
C48 C42 C39 124.6(5) . . ?
N24 C43 C44 122.4(5) . . ?
C43 C44 C45 121.3(6) . . ?
C44 C45 C46 114.8(6) . . ?
C44 C45 C48 125.0(5) . . ?
C46 C45 C48 120.0(5) . . ?
C47 C46 C45 120.9(5) . . ?
N24 C47 C46 123.6(5) . . ?
C42 C48 C45 125.7(5) . . ?
C47 N24 C43 116.6(5) . . ?
C47 N24 Cu5 122.5(4) . 1_756 ?
C43 N24 Cu5 118.3(4) . 1_756 ?
C53 N25 C49 118.4(5) . . ?
C53 N25 Cu2 120.7(4) . . ?
C49 N25 Cu2 120.4(4) . . ?
N25 C49 C50 123.4(6) . . ?
C49 C50 C51 118.9(6) . . ?
C52 C51 C50 116.7(5) . . ?
C52 C51 C54 119.6(5) . . ?
C50 C51 C54 123.8(6) . . ?
C53 C52 C51 120.2(5) . . ?
N25 C53 C52 122.5(5) . . ?
C60 C54 C51 124.8(5) . . ?
N26 C55 C56 124.0(5) . . ?
C55 C56 C57 120.9(5) . . ?
C56 C57 C58 116.8(5) . . ?
C56 C57 C60 119.0(5) . . ?
C58 C57 C60 124.1(5) . . ?
C59 C58 C57 119.0(6) . . ?
N26 C59 C58 125.3(6) . . ?
C54 C60 C57 124.1(6) . . ?
C55 N26 C59 114.0(5) . . ?
C55 N26 Cu5 120.8(4) . 4_546 ?
C59 N26 Cu5 123.8(4) . 4_546 ?
C65 N27 C61 116.2(5) . . ?
C65 N27 Cu4 120.7(4) . . ?
C61 N27 Cu4 122.2(4) . . ?
N27 C61 C62 123.3(5) . . ?
C61 C62 C63 120.2(5) . . ?
C62 C63 C64 116.4(5) . . ?
C62 C63 C66 124.0(6) . . ?
C64 C63 C66 119.6(5) . . ?
C65 C64 C63 119.9(5) . . ?
N27 C65 C64 124.0(5) . . ?
C72 C66 C63 125.5(6) . . ?
N28 C67 C68 122.1(5) . . ?
C67 C68 C69 121.2(5) . . ?
C70 C69 C68 116.4(5) . . ?
C70 C69 C72 123.4(5) . . ?
C68 C69 C72 120.1(5) . . ?
C71 C70 C69 119.0(5) . . ?
N28 C71 C70 124.0(5) . . ?
C66 C72 C69 125.7(6) . . ?
C67 N28 C71 117.3(5) . . ?
C67 N28 Cu3 121.4(4) . 4_345 ?
C71 N28 Cu3 120.6(4) . 4_345 ?
C77 N29 C73 115.4(5) . . ?
C77 N29 Cu6 122.2(4) . . ?
C73 N29 Cu6 121.2(4) . . ?
N29 C73 C74 124.6(6) . . ?
C73 C74 C75 120.1(6) . . ?
C74 C75 C76 116.2(6) . . ?
C74 C75 C78 118.1(6) . . ?
C76 C75 C78 125.6(6) . . ?
C77 C76 C75 120.4(6) . . ?
N29 C77 C76 123.2(5) . . ?
C84 C78 C75 126.4(6) . . ?
N30 C79 C80 123.4(6) . . ?
C79 C80 C81 118.4(6) . . ?
C82 C81 C80 117.6(6) . . ?
C82 C81 C84 121.2(6) . . ?
C80 C81 C84 121.3(6) . . ?
C83 C82 C81 119.8(6) . . ?
N30 C83 C82 124.4(6) . . ?
C78 C84 C81 127.8(6) . . ?
C79 N30 C83 116.3(5) . . ?
C79 N30 Cu1 123.6(4) . 4_345 ?
C83 N30 Cu1 119.4(4) . 4_345 ?

loop_
_geom_bond_atom_site_label_1
_geom_bond_atom_site_label_2
_geom_bond_distance
_geom_bond_site_symmetry_2
_geom_bond_publ_flag
Cu1 N1 1.940(5) . ?
Cu1 N7 2.001(5) 2_655 ?
Cu1 N30 2.042(5) 4_644 ?
Cu1 N19 2.120(5) . ?
Cu2 N4 1.932(5) . ?
Cu2 N3 1.986(5) . ?
Cu2 N25 2.045(5) . ?
Cu2 N23 2.125(5) . ?
Cu3 N18 1.942(5) 2_645 ?
Cu3 N6 1.998(5) . ?
Cu3 N28 2.071(4) 4_644 ?
Cu3 N21 2.110(5) . ?
Cu4 N9 1.915(5) . ?
Cu4 N10 2.024(5) . ?
Cu4 N27 2.044(5) . ?
Cu4 N20 2.102(5) . ?
Cu5 N12 1.938(5) . ?
Cu5 N13 2.026(5) . ?
Cu5 N26 2.051(5) 4_443 ?
Cu5 N24 2.101(5) 1_354 ?
Cu6 N15 1.940(5) . ?
Cu6 N16 2.011(6) . ?
Cu6 N29 2.061(5) . ?
Cu6 N22 2.098(5) . ?
N1 C1 1.145(7) . ?
C1 N2 1.299(7) . ?
N2 C2 1.287(8) . ?
C2 N3 1.142(8) . ?
N4 C3 1.164(7) . ?
C3 N5 1.306(7) . ?
N5 C4 1.306(8) . ?
C4 N6 1.155(8) . ?
N7 C5 1.155(8) . ?
N7 Cu1 2.001(5) 2_454 ?
C5 N8 1.281(8) . ?
N8 C6 1.300(8) . ?
C6 N9 1.150(8) . ?
N10 C7 1.149(8) . ?
C7 N11 1.310(8) . ?
N11 C8 1.316(7) . ?
C8 N12 1.130(7) . ?
N13 C9 1.159(7) . ?
C9 N14 1.285(7) . ?
N14 C10 1.308(8) . ?
C10 N15 1.170(8) . ?
N16 C11 1.162(8) . ?
C11 N17 1.297(9) . ?
N17 C12 1.323(8) . ?
C12 N18 1.149(8) . ?
N18 Cu3 1.942(5) 2_444 ?
N19 C13 1.342(8) . ?
N19 C17 1.343(6) . ?
C13 C14 1.358(8) . ?
C14 C15 1.409(7) . ?
C15 C16 1.392(8) . ?
C15 C18 1.469(8) . ?
C16 C17 1.374(8) . ?
C18 C24 1.318(6) . ?
C19 N20 1.321(7) . ?
C19 C20 1.381(8) . ?
C20 C21 1.378(8) . ?
C21 C22 1.393(7) . ?
C21 C24 1.467(8) . ?
C22 C23 1.392(8) . ?
C23 N20 1.341(8) . ?
N21 C29 1.350(7) . ?
N21 C25 1.355(8) . ?
C25 C26 1.366(9) . ?
C26 C27 1.388(8) . ?
C27 C28 1.401(8) . ?
C27 C30 1.456(8) . ?
C28 C29 1.369(8) . ?
C30 C36 1.321(6) . ?
C31 N22 1.315(6) . ?
C31 C32 1.378(8) . ?
C32 C33 1.368(8) . ?
C33 C34 1.405(8) . ?
C33 C36 1.477(8) . ?
C34 C35 1.391(10) . ?
C35 N22 1.330(9) . ?
N23 C37 1.324(7) . ?
N23 C41 1.340(8) . ?
C37 C38 1.396(8) . ?
C38 C39 1.392(8) . ?
C39 C40 1.378(8) . ?
C39 C42 1.465(9) . ?
C40 C41 1.402(9) . ?
C42 C48 1.337(8) . ?
C43 N24 1.348(8) . ?
C43 C44 1.377(10) . ?
C44 C45 1.378(7) . ?
C45 C46 1.392(8) . ?
C45 C48 1.451(8) . ?
C46 C47 1.369(8) . ?
C47 N24 1.319(7) . ?
N24 Cu5 2.101(5) 1_756 ?
N25 C53 1.337(7) . ?
N25 C49 1.340(8) . ?
C49 C50 1.367(8) . ?
C50 C51 1.431(9) . ?
C51 C52 1.391(8) . ?
C51 C54 1.473(7) . ?
C52 C53 1.380(8) . ?
C54 C60 1.314(8) . ?
C55 N26 1.347(7) . ?
C55 C56 1.373(8) . ?
C56 C57 1.373(8) . ?
C57 C58 1.385(9) . ?
C57 C60 1.490(8) . ?
C58 C59 1.373(9) . ?
C59 N26 1.361(7) . ?
N26 Cu5 2.051(5) 4_546 ?
N27 C65 1.335(7) . ?
N27 C61 1.363(7) . ?
C61 C62 1.373(8) . ?
C62 C63 1.386(8) . ?
C63 C64 1.410(8) . ?
C63 C66 1.460(8) . ?
C64 C65 1.367(8) . ?
C66 C72 1.336(8) . ?
C67 N28 1.328(7) . ?
C67 C68 1.367(8) . ?
C68 C69 1.400(8) . ?
C69 C70 1.390(8) . ?
C69 C72 1.470(8) . ?
C70 C71 1.366(8) . ?
C71 N28 1.354(7) . ?
N28 Cu3 2.071(4) 4_345 ?
N29 C77 1.339(7) . ?
N29 C73 1.358(7) . ?
C73 C74 1.364(8) . ?
C74 C75 1.369(9) . ?
C75 C76 1.407(9) . ?
C75 C78 1.468(8) . ?
C76 C77 1.373(8) . ?
C78 C84 1.305(9) . ?
C79 N30 1.329(7) . ?
C79 C80 1.399(9) . ?
C80 C81 1.406(9) . ?
C81 C82 1.364(9) . ?
C81 C84 1.476(8) . ?
C82 C83 1.364(9) . ?
C83 N30 1.342(8) . ?
N30 Cu1 2.042(5) 4_345 ?
